data_4075844
loop_
_publ_author_name
'Domin, Doris'
'Benito-Garagorri, David'
'Mereiter, Kurt'
'Fr\"ohlich, Johannes'
'Kirchner, Karl'

_publ_section_title
;
 Synthesis and Reactivity of Palladium and Nickel \b-Diimine
 Complexes:&#x00A0; Application as Catalysts for Heck, Suzuki, and Hiyama
 Coupling Reactions&#x2020;
;
_journal_issue 16
_journal_name_full Organometallics
_journal_page_first 3957
_journal_paper_doi 10.1021/om050201h
_journal_volume 24
_journal_year 2005
_chemical_formula_moiety 'C31 H44 N2'
_chemical_formula_sum 'C31 H44 N2'
_chemical_formula_weight 444.68
_chemical_name_systematic
; 
N,N'-(1,1-cyclopentylidenedimethylidyne)bis(2,6-bis(1-methylethyl)-
benzenamine) 
;
_space_group_IT_number 14
_symmetry_cell_setting monoclinic
_symmetry_space_group_name_Hall '-P 2ybc'
_symmetry_space_group_name_H-M 'P 1 21/c 1'
_atom_sites_solution_hydrogens geom
_atom_sites_solution_primary direct
_atom_sites_solution_secondary difmap
_audit_creation_method SHELXL-97
_cell_angle_alpha 90.00
_cell_angle_beta 92.3080(10)
_cell_angle_gamma 90.00
_cell_formula_units_Z 8
_cell_length_a 14.5127(9)
_cell_length_b 27.2407(17)
_cell_length_c 14.6617(9)
_cell_measurement_reflns_used 6734
_cell_measurement_temperature 297(2)
_cell_measurement_theta_max 22.74
_cell_measurement_theta_min 2.45
_cell_volume 5791.6(6)
_computing_cell_refinement 'Bruker SAINT'
_computing_data_collection 'Bruker SMART'
_computing_data_reduction 'Bruker SAINT, SADABS, XPREP'
_computing_molecular_graphics 'Bruker SHELXTL'
_computing_publication_material 'Bruker SHELXTL'
_computing_structure_refinement 'SHELXL-97 (Sheldrick, 1997)'
_computing_structure_solution 'SHELXS-97 (Sheldrick, 1990)'
_diffrn_ambient_temperature 297(2)
_diffrn_measured_fraction_theta_full 0.991
_diffrn_measured_fraction_theta_max 0.991
_diffrn_measurement_device_type 'CCD area detector'
_diffrn_measurement_method 'phi and omega scans'
_diffrn_radiation_monochromator graphite
_diffrn_radiation_source 'normal-focus sealed tube'
_diffrn_radiation_type MoK\a
_diffrn_radiation_wavelength 0.71073
_diffrn_reflns_av_R_equivalents 0.0277
_diffrn_reflns_av_sigmaI/netI 0.0188
_diffrn_reflns_limit_h_max 17
_diffrn_reflns_limit_h_min -17
_diffrn_reflns_limit_k_max 32
_diffrn_reflns_limit_k_min -32
_diffrn_reflns_limit_l_max 17
_diffrn_reflns_limit_l_min -17
_diffrn_reflns_number 59867
_diffrn_reflns_theta_full 25.04
_diffrn_reflns_theta_max 25.04
_diffrn_reflns_theta_min 2.08
_exptl_absorpt_coefficient_mu 0.058
_exptl_absorpt_correction_T_max 1.00
_exptl_absorpt_correction_T_min 0.90
_exptl_absorpt_correction_type multi-scan
_exptl_absorpt_process_details 'program SADABS'
_exptl_crystal_colour colorless
_exptl_crystal_density_diffrn 1.020
_exptl_crystal_density_meas 0
_exptl_crystal_density_method 'not measured'
_exptl_crystal_description block
_exptl_crystal_F_000 1952
_exptl_crystal_size_max 0.70
_exptl_crystal_size_mid 0.30
_exptl_crystal_size_min 0.25
_refine_diff_density_max 0.302
_refine_diff_density_min -0.184
_refine_diff_density_rms 0.031
_refine_ls_extinction_method none
_refine_ls_goodness_of_fit_ref 1.008
_refine_ls_hydrogen_treatment mixed
_refine_ls_matrix_type full
_refine_ls_number_parameters 611
_refine_ls_number_reflns 10152
_refine_ls_number_restraints 0
_refine_ls_restrained_S_all 1.008
_refine_ls_R_factor_all 0.0858
_refine_ls_R_factor_gt 0.0578
_refine_ls_shift/su_max 0.000
_refine_ls_shift/su_mean 0.000
_refine_ls_structure_factor_coef Fsqd
_refine_ls_weighting_details 'calc w=1/[\s^2^(Fo^2^)+(0.1038P)^2^+1.0208P] where P=(Fo^2^+2Fc^2^)/3'
_refine_ls_weighting_scheme calc
_refine_ls_wR_factor_gt 0.1632
_refine_ls_wR_factor_ref 0.1922
_reflns_number_gt 6768
_reflns_number_total 10152
_reflns_threshold_expression >2sigma(I)
_cod_data_source_file om050201hsi20050317_092302.cif
_cod_data_source_block compd4a
_cod_depositor_comments
;
The following automatic conversions were performed:

'_symmetry_cell_setting' value 'Monoclinic' changed to 'monoclinic'
according to /home/saulius/struct/CIF-dictionaries/cif_core.dic
dictionary named 'cif_core.dic' version 2.4.1 from 2010-06-29.

Automatic conversion script
Id: cif_fix_values 1715 2011-07-08 13:25:40Z adriana 
;
_cod_original_sg_symbol_H-M P2(1)/c
_cod_database_code 4075844

loop_
_symmetry_equiv_pos_as_xyz
'x, y, z'
'-x, y+1/2, -z+1/2'
'-x, -y, -z'
'x, -y-1/2, z-1/2'

loop_
_atom_site_label
_atom_site_type_symbol
_atom_site_fract_x
_atom_site_fract_y
_atom_site_fract_z
_atom_site_U_iso_or_equiv
_atom_site_adp_type
_atom_site_occupancy
_atom_site_symmetry_multiplicity
_atom_site_calc_flag
_atom_site_refinement_flags
N1 N 0.33296(10) 0.62329(6) 0.34570(11) 0.0628(4) Uani 1 1 d .
N2 N 0.36202(11) 0.64973(6) 0.58729(11) 0.0646(4) Uani 1 1 d .
C1 C 0.36484(13) 0.60739(7) 0.41995(13) 0.0581(4) Uani 1 1 d .
H1A H 0.3302 0.5844 0.4505 0.070 Uiso 1 1 calc R
C2 C 0.45616(13) 0.62297(7) 0.46388(13) 0.0617(5) Uani 1 1 d .
C3 C 0.43998(14) 0.64206(7) 0.55788(13) 0.0647(5) Uani 1 1 d .
H3A H 0.4911 0.6485 0.5963 0.078 Uiso 1 1 calc R
C4 C 0.52302(18) 0.57891(10) 0.46736(19) 0.0970(8) Uani 1 1 d .
H4A H 0.5678 0.5820 0.5179 0.116 Uiso 1 1 calc R
H4B H 0.4898 0.5482 0.4733 0.116 Uiso 1 1 calc R
C5 C 0.5697(2) 0.58161(16) 0.3759(2) 0.1330(12) Uani 1 1 d .
H5A H 0.6335 0.5712 0.3834 0.160 Uiso 1 1 calc R
H5B H 0.5386 0.5600 0.3320 0.160 Uiso 1 1 calc R
C6 C 0.5654(2) 0.63215(15) 0.3430(3) 0.1326(12) Uani 1 1 d .
H6A H 0.5378 0.6333 0.2816 0.159 Uiso 1 1 calc R
H6B H 0.6269 0.6460 0.3418 0.159 Uiso 1 1 calc R
C7 C 0.50820(15) 0.66040(9) 0.40675(16) 0.0809(6) Uani 1 1 d .
H7A H 0.4649 0.6813 0.3728 0.097 Uiso 1 1 calc R
H7B H 0.5471 0.6810 0.4461 0.097 Uiso 1 1 calc R
C11 C 0.24505(14) 0.60605(8) 0.31160(13) 0.0664(5) Uani 1 1 d .
C12 C 0.16429(14) 0.62648(8) 0.34420(15) 0.0750(6) Uani 1 1 d .
C13 C 0.08065(18) 0.60992(12) 0.3059(2) 0.1061(9) Uani 1 1 d .
H13A H 0.0259 0.6228 0.3264 0.127 Uiso 1 1 calc R
C14 C 0.0774(2) 0.57493(15) 0.2382(3) 0.1309(12) Uani 1 1 d .
H14A H 0.0208 0.5638 0.2145 0.157 Uiso 1 1 calc R
C15 C 0.1567(2) 0.55657(13) 0.2059(2) 0.1170(10) Uani 1 1 d .
H15A H 0.1534 0.5335 0.1591 0.140 Uiso 1 1 calc R
C16 C 0.24296(16) 0.57133(10) 0.24099(16) 0.0857(7) Uani 1 1 d .
C17 C 0.16474(16) 0.66536(9) 0.41824(19) 0.0859(7) Uani 1 1 d .
H17A H 0.2292 0.6744 0.4319 0.103 Uiso 1 1 calc R
C18 C 0.1144(2) 0.71162(11) 0.3866(3) 0.1285(11) Uani 1 1 d .
H18A H 0.1204 0.7363 0.4332 0.193 Uiso 1 1 calc R
H18C H 0.0503 0.7043 0.3748 0.193 Uiso 1 1 calc R
H18D H 0.1406 0.7235 0.3317 0.193 Uiso 1 1 calc R
C19 C 0.1263(2) 0.64608(13) 0.5053(2) 0.1184(10) Uani 1 1 d .
H19A H 0.1599 0.6173 0.5247 0.178 Uiso 1 1 calc R
H19B H 0.0624 0.6379 0.4948 0.178 Uiso 1 1 calc R
H19C H 0.1320 0.6708 0.5519 0.178 Uiso 1 1 calc R
C110 C 0.3299(2) 0.54933(13) 0.2065(2) 0.1121(10) Uani 1 1 d .
H11C H 0.3796 0.5727 0.2211 0.135 Uiso 1 1 calc R
C111 C 0.3251(3) 0.5435(2) 0.1016(3) 0.203(3) Uani 1 1 d .
H11D H 0.3074 0.5742 0.0739 0.305 Uiso 1 1 calc R
H11E H 0.2805 0.5188 0.0845 0.305 Uiso 1 1 calc R
H11F H 0.3846 0.5340 0.0812 0.305 Uiso 1 1 calc R
C112 C 0.3545(3) 0.50198(17) 0.2570(4) 0.1730(18) Uani 1 1 d .
H11G H 0.3595 0.5083 0.3214 0.260 Uiso 1 1 calc R
H11H H 0.4123 0.4898 0.2368 0.260 Uiso 1 1 calc R
H11I H 0.3073 0.4780 0.2446 0.260 Uiso 1 1 calc R
C21 C 0.35194(13) 0.66762(8) 0.67834(13) 0.0644(5) Uani 1 1 d .
C22 C 0.34414(15) 0.71830(8) 0.69258(14) 0.0732(6) Uani 1 1 d .
C23 C 0.33027(18) 0.73415(10) 0.78086(16) 0.0889(7) Uani 1 1 d .
H23A H 0.3261 0.7676 0.7924 0.107 Uiso 1 1 calc R
C24 C 0.32256(19) 0.70170(11) 0.85152(16) 0.0963(8) Uani 1 1 d .
H24A H 0.3128 0.7132 0.9101 0.116 Uiso 1 1 calc R
C25 C 0.32921(17) 0.65238(11) 0.83596(16) 0.0901(7) Uani 1 1 d .
H25A H 0.3238 0.6307 0.8845 0.108 Uiso 1 1 calc R
C26 C 0.34385(15) 0.63383(9) 0.74942(15) 0.0754(6) Uani 1 1 d .
C27 C 0.3510(2) 0.75419(9) 0.61620(16) 0.0936(8) Uani 1 1 d .
H27A H 0.3399 0.7359 0.5592 0.112 Uiso 1 1 calc R
C28 C 0.2792(4) 0.79442(15) 0.6180(2) 0.185(2) Uani 1 1 d .
H28A H 0.2188 0.7802 0.6110 0.277 Uiso 1 1 calc R
H28B H 0.2885 0.8170 0.5690 0.277 Uiso 1 1 calc R
H28C H 0.2847 0.8115 0.6752 0.277 Uiso 1 1 calc R
C29 C 0.4470(4) 0.77465(16) 0.6143(3) 0.1735(19) Uani 1 1 d .
H29A H 0.4906 0.7482 0.6134 0.260 Uiso 1 1 calc R
H29B H 0.4591 0.7944 0.6676 0.260 Uiso 1 1 calc R
H29E H 0.4526 0.7944 0.5606 0.260 Uiso 1 1 calc R
C210 C 0.3515(2) 0.57854(10) 0.73287(19) 0.1012(8) Uani 1 1 d .
H21A H 0.3937 0.5740 0.6830 0.121 Uiso 1 1 calc R
C211 C 0.2579(3) 0.55856(13) 0.6998(3) 0.1526(15) Uani 1 1 d .
H21C H 0.2629 0.5239 0.6887 0.229 Uiso 1 1 calc R
H21D H 0.2383 0.5749 0.6444 0.229 Uiso 1 1 calc R
H21E H 0.2137 0.5642 0.7456 0.229 Uiso 1 1 calc R
C212 C 0.3891(3) 0.54858(12) 0.8128(3) 0.1417(13) Uani 1 1 d .
H21F H 0.3984 0.5153 0.7937 0.213 Uiso 1 1 calc R
H21G H 0.3460 0.5492 0.8608 0.213 Uiso 1 1 calc R
H21H H 0.4468 0.5622 0.8347 0.213 Uiso 1 1 calc R
N1' N 0.17547(10) 0.36048(5) 0.05201(9) 0.0539(4) Uani 1 1 d .
N2' N 0.13535(12) 0.36276(6) 0.28983(10) 0.0624(4) Uani 1 1 d .
C1' C 0.13856(12) 0.38503(6) 0.11230(11) 0.0521(4) Uani 1 1 d .
H1A H 0.1706 0.4120 0.1361 0.063 Uiso 1 1 calc R
C2' C 0.04553(13) 0.37391(7) 0.14911(12) 0.0584(4) Uani 1 1 d .
C3' C 0.05818(15) 0.36294(7) 0.24907(13) 0.0651(5) Uani 1 1 d .
H3A H 0.0064 0.3560 0.2821 0.078 Uiso 1 1 calc R
C4' C -0.00552(15) 0.33211(8) 0.09790(15) 0.0757(6) Uani 1 1 d .
H4A H 0.0379 0.3090 0.0735 0.091 Uiso 1 1 calc R
H4B H -0.0457 0.3147 0.1382 0.091 Uiso 1 1 calc R
C5' C -0.0609(2) 0.35694(13) 0.0220(2) 0.1238(11) Uani 1 1 d .
H5A H -0.0313 0.3522 -0.0355 0.149 Uiso 1 1 calc R
H5B H -0.1222 0.3428 0.0166 0.149 Uiso 1 1 calc R
C6' C -0.0672(2) 0.40929(13) 0.0423(2) 0.1255(11) Uani 1 1 d .
H6A H -0.1313 0.4191 0.0443 0.151 Uiso 1 1 calc R
H6B H -0.0385 0.4283 -0.0048 0.151 Uiso 1 1 calc R
C7' C -0.01928(16) 0.41854(9) 0.13224(15) 0.0805(6) Uani 1 1 d .
H7A H -0.0634 0.4210 0.1800 0.097 Uiso 1 1 calc R
H7B H 0.0159 0.4488 0.1308 0.097 Uiso 1 1 calc R
C11' C 0.26530(12) 0.37391(6) 0.02464(12) 0.0566(4) Uani 1 1 d .
C12' C 0.27387(14) 0.40064(7) -0.05616(14) 0.0647(5) Uani 1 1 d .
C13' C 0.36161(18) 0.41197(10) -0.08287(19) 0.0919(7) Uani 1 1 d .
H13A H 0.3687 0.4302 -0.1357 0.110 Uiso 1 1 calc R
C14' C 0.43797(19) 0.39698(12) -0.0335(2) 0.1131(10) Uani 1 1 d .
H14A H 0.4964 0.4054 -0.0523 0.136 Uiso 1 1 calc R
C15' C 0.42871(17) 0.36963(11) 0.0435(2) 0.1002(8) Uani 1 1 d .
H15A H 0.4815 0.3589 0.0757 0.120 Uiso 1 1 calc R
C16' C 0.34257(14) 0.35719(8) 0.07556(15) 0.0702(5) Uani 1 1 d .
C17' C 0.18858(15) 0.41722(7) -0.11089(13) 0.0668(5) Uani 1 1 d .
H17A H 0.1389 0.3941 -0.0985 0.080 Uiso 1 1 calc R
C18' C 0.15821(18) 0.46777(8) -0.08004(16) 0.0866(7) Uani 1 1 d .
H18A H 0.1458 0.4668 -0.0163 0.130 Uiso 1 1 calc R
H18B H 0.1034 0.4773 -0.1143 0.130 Uiso 1 1 calc R
H18C H 0.2063 0.4911 -0.0900 0.130 Uiso 1 1 calc R
C19' C 0.2016(2) 0.41693(11) -0.21353(15) 0.0959(8) Uani 1 1 d .
H19A H 0.2216 0.3850 -0.2320 0.144 Uiso 1 1 calc R
H19B H 0.2471 0.4409 -0.2283 0.144 Uiso 1 1 calc R
H19C H 0.1441 0.4248 -0.2450 0.144 Uiso 1 1 calc R
C1X' C 0.33531(16) 0.32513(9) 0.15900(15) 0.0791(6) Uani 1 1 d .
H11A H 0.2697 0.3184 0.1664 0.095 Uiso 1 1 calc R
C1Y' C 0.3712(2) 0.35091(13) 0.24481(19) 0.1188(10) Uani 1 1 d .
H11B H 0.3375 0.3808 0.2526 0.178 Uiso 1 1 calc R
H11C H 0.4354 0.3583 0.2396 0.178 Uiso 1 1 calc R
H11D H 0.3633 0.3300 0.2966 0.178 Uiso 1 1 calc R
C1Z' C 0.3832(2) 0.27569(11) 0.1461(2) 0.1263(11) Uani 1 1 d .
H11E H 0.3580 0.2600 0.0920 0.189 Uiso 1 1 calc R
H11F H 0.3736 0.2551 0.1980 0.189 Uiso 1 1 calc R
H11G H 0.4481 0.2809 0.1400 0.189 Uiso 1 1 calc R
C21' C 0.14296(14) 0.35167(8) 0.38469(13) 0.0664(5) Uani 1 1 d .
C22' C 0.14744(15) 0.39068(9) 0.44653(14) 0.0752(6) Uani 1 1 d .
C23' C 0.15813(19) 0.37883(12) 0.53818(16) 0.0961(8) Uani 1 1 d .
H23A H 0.1610 0.4040 0.5811 0.115 Uiso 1 1 calc R
C24' C 0.1645(2) 0.33147(13) 0.56740(16) 0.1044(9) Uani 1 1 d .
H24A H 0.1701 0.3247 0.6295 0.125 Uiso 1 1 calc R
C25' C 0.1627(2) 0.29356(11) 0.50509(16) 0.0977(8) Uani 1 1 d .
H25A H 0.1682 0.2613 0.5255 0.117 Uiso 1 1 calc R
C26' C 0.15273(18) 0.30294(9) 0.41243(14) 0.0828(6) Uani 1 1 d .
C27' C 0.13877(19) 0.44288(9) 0.41299(17) 0.0897(7) Uani 1 1 d .
H27A H 0.1626 0.4436 0.3514 0.108 Uiso 1 1 calc R
C28' C 0.1942(3) 0.48039(13) 0.4695(2) 0.1413(13) Uani 1 1 d .
H28A H 0.2580 0.4710 0.4726 0.212 Uiso 1 1 calc R
H28B H 0.1715 0.4817 0.5301 0.212 Uiso 1 1 calc R
H28C H 0.1881 0.5121 0.4415 0.212 Uiso 1 1 calc R
C29' C 0.0368(2) 0.45903(12) 0.4042(2) 0.1238(10) Uani 1 1 d .
H29A H 0.0032 0.4369 0.3642 0.186 Uiso 1 1 calc R
H29B H 0.0332 0.4917 0.3797 0.186 Uiso 1 1 calc R
H29C H 0.0107 0.4586 0.4633 0.186 Uiso 1 1 calc R
C2X' C 0.1547(3) 0.26118(10) 0.34349(17) 0.1131(10) Uani 1 1 d .
H21A H 0.1607 0.2760 0.2831 0.136 Uiso 1 1 calc R
C2Y' C 0.2365(4) 0.22723(13) 0.3598(3) 0.1665(18) Uani 1 1 d .
H21C H 0.2441 0.2072 0.3067 0.250 Uiso 1 1 calc R
H21D H 0.2260 0.2066 0.4114 0.250 Uiso 1 1 calc R
H21E H 0.2912 0.2464 0.3716 0.250 Uiso 1 1 calc R
C2Z' C 0.0656(4) 0.23314(16) 0.3412(3) 0.184(2) Uani 1 1 d .
H21B H 0.0686 0.2068 0.2980 0.276 Uiso 1 1 calc R
H21F H 0.0158 0.2547 0.3235 0.276 Uiso 1 1 calc R
H21G H 0.0555 0.2200 0.4007 0.276 Uiso 1 1 calc R

loop_
_atom_site_aniso_label
_atom_site_aniso_U_11
_atom_site_aniso_U_22
_atom_site_aniso_U_33
_atom_site_aniso_U_23
_atom_site_aniso_U_13
_atom_site_aniso_U_12
N1 0.0602(9) 0.0635(10) 0.0644(10) -0.0013(8) -0.0014(8) -0.0067(7)
N2 0.0634(10) 0.0672(10) 0.0626(10) -0.0098(8) -0.0018(8) 0.0023(8)
C1 0.0625(11) 0.0519(10) 0.0600(11) -0.0046(8) 0.0057(9) -0.0007(8)
C2 0.0557(10) 0.0652(11) 0.0640(11) -0.0078(9) -0.0011(8) 0.0023(8)
C3 0.0576(12) 0.0714(12) 0.0642(12) -0.0064(9) -0.0072(9) -0.0014(9)
C4 0.0871(17) 0.1022(19) 0.1004(18) -0.0171(15) -0.0110(14) 0.0327(14)
C5 0.102(2) 0.165(3) 0.134(3) -0.038(2) 0.0241(19) 0.042(2)
C6 0.111(2) 0.152(3) 0.139(3) -0.007(2) 0.053(2) 0.007(2)
C7 0.0653(13) 0.0993(17) 0.0785(14) -0.0112(12) 0.0063(11) -0.0189(12)
C11 0.0636(12) 0.0705(12) 0.0644(12) 0.0054(10) -0.0072(9) -0.0117(10)
C12 0.0616(12) 0.0812(14) 0.0813(14) 0.0071(11) -0.0085(10) -0.0002(10)
C13 0.0653(15) 0.132(2) 0.119(2) -0.0106(19) -0.0160(14) -0.0026(15)
C14 0.078(2) 0.181(3) 0.131(3) -0.038(2) -0.0241(18) -0.026(2)
C15 0.096(2) 0.154(3) 0.100(2) -0.0386(19) -0.0102(16) -0.0351(19)
C16 0.0804(15) 0.0999(17) 0.0765(14) -0.0143(13) -0.0019(12) -0.0252(13)
C17 0.0628(13) 0.0823(15) 0.1121(19) -0.0060(14) -0.0013(12) 0.0081(11)
C18 0.107(2) 0.090(2) 0.188(3) 0.007(2) 0.002(2) 0.0235(16)
C19 0.120(2) 0.132(3) 0.103(2) -0.0048(19) 0.0039(18) 0.0085(19)
C110 0.0969(19) 0.131(3) 0.110(2) -0.0591(19) 0.0225(16) -0.0377(18)
C111 0.157(3) 0.332(7) 0.124(3) -0.114(4) 0.049(3) -0.096(4)
C112 0.143(3) 0.130(3) 0.250(5) -0.036(3) 0.058(3) 0.021(3)
C21 0.0597(11) 0.0741(13) 0.0591(11) -0.0092(9) -0.0038(9) 0.0063(9)
C22 0.0847(14) 0.0766(14) 0.0575(11) -0.0093(10) -0.0095(10) 0.0156(11)
C23 0.1141(19) 0.0860(16) 0.0656(14) -0.0167(12) -0.0093(12) 0.0251(14)
C24 0.115(2) 0.113(2) 0.0604(13) -0.0089(14) 0.0036(13) 0.0229(16)
C25 0.0950(17) 0.107(2) 0.0693(14) 0.0090(13) 0.0170(12) 0.0065(14)
C26 0.0697(13) 0.0841(15) 0.0730(14) 0.0000(11) 0.0099(10) -0.0011(11)
C27 0.152(2) 0.0674(14) 0.0605(13) -0.0074(11) -0.0097(14) 0.0191(15)
C28 0.322(6) 0.141(3) 0.091(2) 0.008(2) -0.006(3) 0.132(4)
C29 0.251(5) 0.144(3) 0.124(3) 0.047(2) -0.009(3) -0.071(3)
C210 0.128(2) 0.0867(17) 0.0910(17) 0.0031(14) 0.0286(16) -0.0233(16)
C211 0.192(4) 0.102(2) 0.158(3) 0.014(2) -0.062(3) -0.027(2)
C212 0.142(3) 0.098(2) 0.183(4) 0.025(2) -0.021(2) 0.005(2)
N1' 0.0601(9) 0.0518(8) 0.0494(8) -0.0039(7) -0.0017(7) 0.0034(7)
N2' 0.0777(11) 0.0610(9) 0.0487(8) -0.0003(7) 0.0052(8) 0.0022(8)
C1' 0.0654(11) 0.0440(9) 0.0463(9) 0.0023(7) -0.0050(8) 0.0013(8)
C2' 0.0640(11) 0.0570(10) 0.0543(10) -0.0022(8) 0.0019(8) 0.0036(8)
C3' 0.0726(13) 0.0654(12) 0.0582(11) -0.0002(9) 0.0128(10) -0.0023(10)
C4' 0.0737(13) 0.0791(14) 0.0747(13) -0.0098(11) 0.0051(11) -0.0152(11)
C5' 0.108(2) 0.136(3) 0.123(2) -0.028(2) -0.0502(18) 0.0155(19)
C6' 0.134(3) 0.129(3) 0.109(2) -0.0136(19) -0.0407(19) 0.047(2)
C7' 0.0781(14) 0.0831(15) 0.0803(14) -0.0041(12) 0.0036(11) 0.0220(11)
C11' 0.0581(11) 0.0512(10) 0.0602(10) -0.0061(8) 0.0013(8) 0.0020(8)
C12' 0.0713(12) 0.0571(11) 0.0660(12) -0.0003(9) 0.0069(9) -0.0001(9)
C13' 0.0827(17) 0.0946(17) 0.0999(18) 0.0219(14) 0.0204(14) -0.0026(13)
C14' 0.0663(16) 0.134(2) 0.140(3) 0.029(2) 0.0232(16) -0.0048(15)
C15' 0.0603(14) 0.115(2) 0.124(2) 0.0132(18) -0.0044(14) 0.0116(13)
C16' 0.0595(12) 0.0712(13) 0.0796(13) 0.0010(10) -0.0028(10) 0.0094(9)
C17' 0.0821(14) 0.0606(11) 0.0574(11) 0.0042(9) 0.0000(10) -0.0016(10)
C18' 0.1043(17) 0.0736(14) 0.0808(15) 0.0017(12) -0.0089(13) 0.0161(12)
C19' 0.126(2) 0.1015(18) 0.0607(13) 0.0027(12) 0.0048(13) 0.0037(15)
C1X' 0.0704(13) 0.0855(15) 0.0800(14) 0.0104(12) -0.0142(11) 0.0140(11)
C1Y' 0.131(2) 0.132(3) 0.0908(19) 0.0027(17) -0.0288(17) -0.012(2)
C1Z' 0.147(3) 0.097(2) 0.135(3) 0.0219(19) 0.001(2) 0.0384(19)
C21' 0.0770(13) 0.0754(13) 0.0470(10) 0.0033(9) 0.0059(9) -0.0016(10)
C22' 0.0817(14) 0.0888(15) 0.0558(12) -0.0084(11) 0.0087(10) -0.0088(11)
C23' 0.114(2) 0.119(2) 0.0555(13) -0.0128(14) 0.0061(12) -0.0174(16)
C24' 0.119(2) 0.145(3) 0.0487(13) 0.0101(15) -0.0005(13) -0.0174(19)
C25' 0.124(2) 0.1053(19) 0.0640(14) 0.0240(14) 0.0010(13) -0.0051(16)
C26' 0.1108(18) 0.0824(15) 0.0550(12) 0.0124(11) 0.0030(11) -0.0036(13)
C27' 0.114(2) 0.0805(16) 0.0755(15) -0.0197(12) 0.0143(13) -0.0074(14)
C28' 0.181(3) 0.111(2) 0.131(3) -0.029(2) -0.005(2) -0.045(2)
C29' 0.147(3) 0.097(2) 0.129(2) -0.0232(18) 0.012(2) 0.0177(19)
C2X' 0.204(3) 0.0682(15) 0.0670(15) 0.0142(12) 0.0048(17) 0.0035(19)
C2Y' 0.274(5) 0.094(2) 0.132(3) 0.016(2) 0.023(3) 0.060(3)
C2Z' 0.281(6) 0.140(3) 0.128(3) -0.015(3) -0.017(3) -0.080(4)

loop_
_atom_type_symbol
_atom_type_description
_atom_type_scat_dispersion_real
_atom_type_scat_dispersion_imag
_atom_type_scat_source
C C 0.0033 0.0016 'International Tables Vol C Tables 4.2.6.8 and 6.1.1.4'
H H 0.0000 0.0000 'International Tables Vol C Tables 4.2.6.8 and 6.1.1.4'
N N 0.0061 0.0033 'International Tables Vol C Tables 4.2.6.8 and 6.1.1.4'

loop_
_geom_angle_atom_site_label_1
_geom_angle_atom_site_label_2
_geom_angle_atom_site_label_3
_geom_angle
C1 N1 C11 119.12(17)
C3 N2 C21 120.52(16)
N1 C1 C2 124.36(18)
N1 C1 H1A 117.8
C2 C1 H1A 117.8
C3 C2 C1 108.78(16)
C3 C2 C7 111.66(16)
C1 C2 C7 113.31(17)
C3 C2 C4 111.14(17)
C1 C2 C4 109.59(17)
C7 C2 C4 102.23(18)
N2 C3 C2 123.68(17)
N2 C3 H3A 118.2
C2 C3 H3A 118.2
C5 C4 C2 103.5(2)
C5 C4 H4A 111.1
C2 C4 H4A 111.1
C5 C4 H4B 111.1
C2 C4 H4B 111.1
H4A C4 H4B 109.0
C6 C5 C4 108.7(3)
C6 C5 H5A 109.9
C4 C5 H5A 109.9
C6 C5 H5B 109.9
C4 C5 H5B 109.9
H5A C5 H5B 108.3
C5 C6 C7 107.3(3)
C5 C6 H6A 110.3
C7 C6 H6A 110.3
C5 C6 H6B 110.3
C7 C6 H6B 110.3
H6A C6 H6B 108.5
C6 C7 C2 107.3(2)
C6 C7 H7A 110.2
C2 C7 H7A 110.2
C6 C7 H7B 110.2
C2 C7 H7B 110.2
H7A C7 H7B 108.5
C12 C11 C16 121.82(19)
C12 C11 N1 119.84(19)
C16 C11 N1 118.18(19)
C13 C12 C11 117.5(2)
C13 C12 C17 119.6(2)
C11 C12 C17 122.89(19)
C14 C13 C12 121.3(3)
C14 C13 H13A 119.4
C12 C13 H13A 119.4
C15 C14 C13 120.2(3)
C15 C14 H14A 119.9
C13 C14 H14A 119.9
C14 C15 C16 121.7(3)
C14 C15 H15A 119.1
C16 C15 H15A 119.1
C15 C16 C11 117.4(2)
C15 C16 C110 120.9(2)
C11 C16 C110 121.6(2)
C19 C17 C12 111.8(2)
C19 C17 C18 110.9(2)
C12 C17 C18 111.8(2)
C19 C17 H17A 107.3
C12 C17 H17A 107.3
C18 C17 H17A 107.3
C17 C18 H18A 109.5
C17 C18 H18C 109.5
H18A C18 H18C 109.5
C17 C18 H18D 109.5
H18A C18 H18D 109.5
H18C C18 H18D 109.5
C17 C19 H19A 109.5
C17 C19 H19B 109.5
H19A C19 H19B 109.5
C17 C19 H19C 109.5
H19A C19 H19C 109.5
H19B C19 H19C 109.5
C16 C110 C112 111.0(3)
C16 C110 C111 111.8(3)
C112 C110 C111 113.5(4)
C16 C110 H11C 106.7
C112 C110 H11C 106.7
C111 C110 H11C 106.7
C110 C111 H11D 109.5
C110 C111 H11E 109.5
H11D C111 H11E 109.5
C110 C111 H11F 109.5
H11D C111 H11F 109.5
H11E C111 H11F 109.5
C110 C112 H11G 109.5
C110 C112 H11H 109.5
H11G C112 H11H 109.5
C110 C112 H11I 109.5
H11G C112 H11I 109.5
H11H C112 H11I 109.5
C26 C21 C22 121.82(19)
C26 C21 N2 119.01(19)
C22 C21 N2 119.03(18)
C23 C22 C21 117.5(2)
C23 C22 C27 120.8(2)
C21 C22 C27 121.67(19)
C24 C23 C22 121.6(2)
C24 C23 H23A 119.2
C22 C23 H23A 119.2
C25 C24 C23 120.0(2)
C25 C24 H24A 120.0
C23 C24 H24A 120.0
C24 C25 C26 121.6(2)
C24 C25 H25A 119.2
C26 C25 H25A 119.2
C25 C26 C21 117.5(2)
C25 C26 C210 121.2(2)
C21 C26 C210 121.4(2)
C22 C27 C29 110.3(2)
C22 C27 C28 113.2(3)
C29 C27 C28 111.8(3)
C22 C27 H27A 107.0
C29 C27 H27A 107.0
C28 C27 H27A 107.0
C27 C28 H28A 109.5
C27 C28 H28B 109.5
H28A C28 H28B 109.5
C27 C28 H28C 109.5
H28A C28 H28C 109.5
H28B C28 H28C 109.5
C27 C29 H29A 109.5
C27 C29 H29B 109.5
H29A C29 H29B 109.5
C27 C29 H29E 109.5
H29A C29 H29E 109.5
H29B C29 H29E 109.5
C212 C210 C211 110.1(3)
C212 C210 C26 115.8(2)
C211 C210 C26 109.4(3)
C212 C210 H21A 107.1
C211 C210 H21A 107.1
C26 C210 H21A 107.1
C210 C211 H21C 109.5
C210 C211 H21D 109.5
H21C C211 H21D 109.5
C210 C211 H21E 109.5
H21C C211 H21E 109.5
H21D C211 H21E 109.5
C210 C212 H21F 109.5
C210 C212 H21G 109.5
H21F C212 H21G 109.5
C210 C212 H21H 109.5
H21F C212 H21H 109.5
H21G C212 H21H 109.5
C1' N1' C11' 119.04(15)
C3' N2' C21' 120.10(17)
N1' C1' C2' 124.32(16)
N1' C1' H1A 117.8
C2' C1' H1A 117.8
C3' C2' C1' 108.32(15)
C3' C2' C4' 111.54(16)
C1' C2' C4' 113.30(15)
C3' C2' C7' 111.20(16)
C1' C2' C7' 109.41(16)
C4' C2' C7' 103.03(17)
N2' C3' C2' 122.74(18)
N2' C3' H3A 118.6
C2' C3' H3A 118.6
C5' C4' C2' 105.1(2)
C5' C4' H4A 110.7
C2' C4' H4A 110.7
C5' C4' H4B 110.7
C2' C4' H4B 110.7
H4A C4' H4B 108.8
C6' C5' C4' 108.9(2)
C6' C5' H5A 109.9
C4' C5' H5A 109.9
C6' C5' H5B 109.9
C4' C5' H5B 109.9
H5A C5' H5B 108.3
C5' C6' C7' 108.4(2)
C5' C6' H6A 110.0
C7' C6' H6A 110.0
C5' C6' H6B 110.0
C7' C6' H6B 110.0
H6A C6' H6B 108.4
C6' C7' C2' 105.52(19)
C6' C7' H7A 110.6
C2' C7' H7A 110.6
C6' C7' H7B 110.6
C2' C7' H7B 110.6
H7A C7' H7B 108.8
C16' C11' C12' 121.64(18)
C16' C11' N1' 119.24(17)
C12' C11' N1' 118.97(16)
C13' C12' C11' 118.0(2)
C13' C12' C17' 121.69(19)
C11' C12' C17' 120.27(17)
C14' C13' C12' 121.5(2)
C14' C13' H13A 119.3
C12' C13' H13A 119.3
C13' C14' C15' 119.9(2)
C13' C14' H14A 120.0
C15' C14' H14A 120.0
C14' C15' C16' 122.1(2)
C14' C15' H15A 119.0
C16' C15' H15A 119.0
C15' C16' C11' 116.8(2)
C15' C16' C1X' 120.4(2)
C11' C16' C1X' 122.71(19)
C12' C17' C18' 110.64(17)
C12' C17' C19' 112.96(19)
C18' C17' C19' 110.32(19)
C12' C17' H17A 107.6
C18' C17' H17A 107.6
C19' C17' H17A 107.6
C17' C18' H18A 109.5
C17' C18' H18B 109.5
H18A C18' H18B 109.5
C17' C18' H18C 109.5
H18A C18' H18C 109.5
H18B C18' H18C 109.5
C17' C19' H19A 109.5
C17' C19' H19B 109.5
H19A C19' H19B 109.5
C17' C19' H19C 109.5
H19A C19' H19C 109.5
H19B C19' H19C 109.5
C16' C1X' C1Y' 111.8(2)
C16' C1X' C1Z' 111.2(2)
C1Y' C1X' C1Z' 111.6(2)
C16' C1X' H11A 107.3
C1Y' C1X' H11A 107.3
C1Z' C1X' H11A 107.3
C1X' C1Y' H11B 109.5
C1X' C1Y' H11C 109.5
H11B C1Y' H11C 109.5
C1X' C1Y' H11D 109.5
H11B C1Y' H11D 109.5
H11C C1Y' H11D 109.5
C1X' C1Z' H11E 109.5
C1X' C1Z' H11F 109.5
H11E C1Z' H11F 109.5
C1X' C1Z' H11G 109.5
H11E C1Z' H11G 109.5
H11F C1Z' H11G 109.5
C26' C21' C22' 122.26(18)
C26' C21' N2' 119.35(18)
C22' C21' N2' 118.21(18)
C23' C22' C21' 116.9(2)
C23' C22' C27' 122.7(2)
C21' C22' C27' 120.30(19)
C24' C23' C22' 122.0(2)
C24' C23' H23A 119.0
C22' C23' H23A 119.0
C23' C24' C25' 120.1(2)
C23' C24' H24A 119.9
C25' C24' H24A 119.9
C24' C25' C26' 120.7(3)
C24' C25' H25A 119.6
C26' C25' H25A 119.6
C25' C26' C21' 117.9(2)
C25' C26' C2X' 120.6(2)
C21' C26' C2X' 121.48(18)
C22' C27' C28' 114.8(2)
C22' C27' C29' 111.3(2)
C28' C27' C29' 109.7(2)
C22' C27' H27A 106.9
C28' C27' H27A 106.9
C29' C27' H27A 106.9
C27' C28' H28A 109.5
C27' C28' H28B 109.5
H28A C28' H28B 109.5
C27' C28' H28C 109.5
H28A C28' H28C 109.5
H28B C28' H28C 109.5
C27' C29' H29A 109.5
C27' C29' H29B 109.5
H29A C29' H29B 109.5
C27' C29' H29C 109.5
H29A C29' H29C 109.5
H29B C29' H29C 109.5
C2Z' C2X' C2Y' 111.2(3)
C2Z' C2X' C26' 110.8(3)
C2Y' C2X' C26' 112.8(3)
C2Z' C2X' H21A 107.3
C2Y' C2X' H21A 107.3
C26' C2X' H21A 107.3
C2X' C2Y' H21C 109.5
C2X' C2Y' H21D 109.5
H21C C2Y' H21D 109.5
C2X' C2Y' H21E 109.5
H21C C2Y' H21E 109.5
H21D C2Y' H21E 109.5
C2X' C2Z' H21B 109.5
C2X' C2Z' H21F 109.5
H21B C2Z' H21F 109.5
C2X' C2Z' H21G 109.5
H21B C2Z' H21G 109.5
H21F C2Z' H21G 109.5

loop_
_geom_bond_atom_site_label_1
_geom_bond_atom_site_label_2
_geom_bond_distance
N1 C1 1.244(2)
N1 C11 1.431(2)
N2 C3 1.245(2)
N2 C21 1.434(2)
C1 C2 1.511(3)
C1 H1A 0.9300
C2 C3 1.500(3)
C2 C7 1.537(3)
C2 C4 1.543(3)
C3 H3A 0.9300
C4 C5 1.529(4)
C4 H4A 0.9700
C4 H4B 0.9700
C5 C6 1.459(5)
C5 H5A 0.9700
C5 H5B 0.9700
C6 C7 1.490(4)
C6 H6A 0.9700
C6 H6B 0.9700
C7 H7A 0.9700
C7 H7B 0.9700
C11 C12 1.399(3)
C11 C16 1.402(3)
C12 C13 1.392(3)
C12 C17 1.516(3)
C13 C14 1.375(4)
C13 H13A 0.9300
C14 C15 1.357(4)
C14 H14A 0.9300
C15 C16 1.393(3)
C15 H15A 0.9300
C16 C110 1.503(4)
C17 C19 1.509(4)
C17 C18 1.520(4)
C17 H17A 0.9800
C18 H18A 0.9600
C18 H18C 0.9600
C18 H18D 0.9600
C19 H19A 0.9600
C19 H19B 0.9600
C19 H19C 0.9600
C110 C112 1.523(6)
C110 C111 1.544(5)
C110 H11C 0.9800
C111 H11D 0.9600
C111 H11E 0.9600
C111 H11F 0.9600
C112 H11G 0.9600
C112 H11H 0.9600
C112 H11I 0.9600
C21 C26 1.399(3)
C21 C22 1.402(3)
C22 C23 1.387(3)
C22 C27 1.493(3)
C23 C24 1.370(4)
C23 H23A 0.9300
C24 C25 1.367(4)
C24 H24A 0.9300
C25 C26 1.390(3)
C25 H25A 0.9300
C26 C210 1.530(4)
C27 C29 1.502(5)
C27 C28 1.513(4)
C27 H27A 0.9800
C28 H28A 0.9600
C28 H28B 0.9600
C28 H28C 0.9600
C29 H29A 0.9600
C29 H29B 0.9600
C29 H29E 0.9600
C210 C212 1.512(4)
C210 C211 1.524(4)
C210 H21A 0.9800
C211 H21C 0.9600
C211 H21D 0.9600
C211 H21E 0.9600
C212 H21F 0.9600
C212 H21G 0.9600
C212 H21H 0.9600
N1' C1' 1.246(2)
N1' C11' 1.427(2)
N2' C3' 1.248(3)
N2' C21' 1.423(2)
C1' C2' 1.505(3)
C1' H1A 0.9300
C2' C3' 1.500(3)
C2' C4' 1.538(3)
C2' C7' 1.551(3)
C3' H3A 0.9300
C4' C5' 1.507(4)
C4' H4A 0.9700
C4' H4B 0.9700
C5' C6' 1.461(4)
C5' H5A 0.9700
C5' H5B 0.9700
C6' C7' 1.487(4)
C6' H6A 0.9700
C6' H6B 0.9700
C7' H7A 0.9700
C7' H7B 0.9700
C11' C16' 1.398(3)
C11' C12' 1.400(3)
C12' C13' 1.382(3)
C12' C17' 1.517(3)
C13' C14' 1.362(4)
C13' H13A 0.9300
C14' C15' 1.364(4)
C14' H14A 0.9300
C15' C16' 1.395(3)
C15' H15A 0.9300
C16' C1X' 1.510(3)
C17' C18' 1.520(3)
C17' C19' 1.524(3)
C17' H17A 0.9800
C18' H18A 0.9600
C18' H18B 0.9600
C18' H18C 0.9600
C19' H19A 0.9600
C19' H19B 0.9600
C19' H19C 0.9600
C1X' C1Y' 1.515(3)
C1X' C1Z' 1.531(4)
C1X' H11A 0.9800
C1Y' H11B 0.9600
C1Y' H11C 0.9600
C1Y' H11D 0.9600
C1Z' H11E 0.9600
C1Z' H11F 0.9600
C1Z' H11G 0.9600
C21' C26' 1.394(3)
C21' C22' 1.397(3)
C22' C23' 1.385(3)
C22' C27' 1.508(3)
C23' C24' 1.361(4)
C23' H23A 0.9300
C24' C25' 1.378(4)
C24' H24A 0.9300
C25' C26' 1.384(3)
C25' H25A 0.9300
C26' C2X' 1.523(3)
C27' C28' 1.525(4)
C27' C29' 1.544(4)
C27' H27A 0.9800
C28' H28A 0.9600
C28' H28B 0.9600
C28' H28C 0.9600
C29' H29A 0.9600
C29' H29B 0.9600
C29' H29C 0.9600
C2X' C2Z' 1.501(5)
C2X' C2Y' 1.516(5)
C2X' H21A 0.9800
C2Y' H21C 0.9600
C2Y' H21D 0.9600
C2Y' H21E 0.9600
C2Z' H21B 0.9600
C2Z' H21F 0.9600
C2Z' H21G 0.9600

loop_
_geom_torsion_atom_site_label_1
_geom_torsion_atom_site_label_2
_geom_torsion_atom_site_label_3
_geom_torsion_atom_site_label_4
_geom_torsion
C11 N1 C1 C2 -179.33(17)
N1 C1 C2 C3 123.8(2)
N1 C1 C2 C7 -1.0(3)
N1 C1 C2 C4 -114.5(2)
C21 N2 C3 C2 179.43(18)
C1 C2 C3 N2 -9.2(3)
C7 C2 C3 N2 116.6(2)
C4 C2 C3 N2 -130.0(2)
C3 C2 C4 C5 -151.4(2)
C1 C2 C4 C5 88.3(3)
C7 C2 C4 C5 -32.1(3)
C2 C4 C5 C6 24.5(4)
C4 C5 C6 C7 -6.0(4)
C5 C6 C7 C2 -15.3(4)
C3 C2 C7 C6 148.6(2)
C1 C2 C7 C6 -88.1(3)
C4 C2 C7 C6 29.7(3)
C1 N1 C11 C12 81.2(2)
C1 N1 C11 C16 -103.4(2)
C16 C11 C12 C13 2.0(3)
N1 C11 C12 C13 177.2(2)
C16 C11 C12 C17 -177.9(2)
N1 C11 C12 C17 -2.6(3)
C11 C12 C13 C14 -0.3(4)
C17 C12 C13 C14 179.6(3)
C12 C13 C14 C15 -1.5(6)
C13 C14 C15 C16 1.6(6)
C14 C15 C16 C11 0.1(5)
C14 C15 C16 C110 177.9(3)
C12 C11 C16 C15 -1.9(4)
N1 C11 C16 C15 -177.2(2)
C12 C11 C16 C110 -179.7(3)
N1 C11 C16 C110 5.0(4)
C13 C12 C17 C19 68.1(3)
C11 C12 C17 C19 -112.1(3)
C13 C12 C17 C18 -57.1(3)
C11 C12 C17 C18 122.8(3)
C15 C16 C110 C112 -85.8(4)
C11 C16 C110 C112 91.9(3)
C15 C16 C110 C111 42.0(4)
C11 C16 C110 C111 -140.3(3)
C3 N2 C21 C26 -90.5(2)
C3 N2 C21 C22 93.9(2)
C26 C21 C22 C23 1.6(3)
N2 C21 C22 C23 177.13(19)
C26 C21 C22 C27 -178.8(2)
N2 C21 C22 C27 -3.3(3)
C21 C22 C23 C24 -1.3(4)
C27 C22 C23 C24 179.1(3)
C22 C23 C24 C25 0.5(4)
C23 C24 C25 C26 0.1(4)
C24 C25 C26 C21 0.2(4)
C24 C25 C26 C210 179.8(3)
C22 C21 C26 C25 -1.1(3)
N2 C21 C26 C25 -176.62(19)
C22 C21 C26 C210 179.4(2)
N2 C21 C26 C210 3.8(3)
C23 C22 C27 C29 82.4(3)
C21 C22 C27 C29 -97.2(3)
C23 C22 C27 C28 -43.7(4)
C21 C22 C27 C28 136.7(3)
C25 C26 C210 C212 -29.3(4)
C21 C26 C210 C212 150.3(3)
C25 C26 C210 C211 95.8(3)
C21 C26 C210 C211 -84.7(3)
C11' N1' C1' C2' -178.19(15)
N1' C1' C2' C3' 118.14(18)
N1' C1' C2' C4' -6.2(2)
N1' C1' C2' C7' -120.49(19)
C21' N2' C3' C2' -179.50(17)
C1' C2' C3' N2' -1.3(2)
C4' C2' C3' N2' 124.0(2)
C7' C2' C3' N2' -121.6(2)
C3' C2' C4' C5' 147.4(2)
C1' C2' C4' C5' -90.1(2)
C7' C2' C4' C5' 28.0(2)
C2' C4' C5' C6' -16.9(3)
C4' C5' C6' C7' -1.9(4)
C5' C6' C7' C2' 19.9(4)
C3' C2' C7' C6' -149.0(2)
C1' C2' C7' C6' 91.4(2)
C4' C2' C7' C6' -29.4(3)
C1' N1' C11' C16' 83.8(2)
C1' N1' C11' C12' -100.6(2)
C16' C11' C12' C13' -2.6(3)
N1' C11' C12' C13' -178.05(19)
C16' C11' C12' C17' 178.58(18)
N1' C11' C12' C17' 3.1(3)
C11' C12' C13' C14' 1.2(4)
C17' C12' C13' C14' -180.0(2)
C12' C13' C14' C15' 0.9(5)
C13' C14' C15' C16' -1.6(5)
C14' C15' C16' C11' 0.3(4)
C14' C15' C16' C1X' 177.5(3)
C12' C11' C16' C15' 1.8(3)
N1' C11' C16' C15' 177.3(2)
C12' C11' C16' C1X' -175.34(19)
N1' C11' C16' C1X' 0.1(3)
C13' C12' C17' C18' -88.4(3)
C11' C12' C17' C18' 90.4(2)
C13' C12' C17' C19' 35.8(3)
C11' C12' C17' C19' -145.4(2)
C15' C16' C1X' C1Y' 67.7(3)
C11' C16' C1X' C1Y' -115.2(3)
C15' C16' C1X' C1Z' -57.8(3)
C11' C16' C1X' C1Z' 119.3(3)
C3' N2' C21' C26' 88.2(3)
C3' N2' C21' C22' -96.6(2)
C26' C21' C22' C23' -2.8(3)
N2' C21' C22' C23' -177.8(2)
C26' C21' C22' C27' 178.5(2)
N2' C21' C22' C27' 3.5(3)
C21' C22' C23' C24' 0.3(4)
C27' C22' C23' C24' 179.0(3)
C22' C23' C24' C25' 1.6(4)
C23' C24' C25' C26' -1.2(4)
C24' C25' C26' C21' -1.2(4)
C24' C25' C26' C2X' 177.4(3)
C22' C21' C26' C25' 3.2(4)
N2' C21' C26' C25' 178.1(2)
C22' C21' C26' C2X' -175.4(2)
N2' C21' C26' C2X' -0.5(4)
C23' C22' C27' C28' 33.8(4)
C21' C22' C27' C28' -147.5(3)
C23' C22' C27' C29' -91.5(3)
C21' C22' C27' C29' 87.2(3)
C25' C26' C2X' C2Z' 75.8(4)
C21' C26' C2X' C2Z' -105.6(3)
C25' C26' C2X' C2Y' -49.6(4)
C21' C26' C2X' C2Y' 129.0(3)
